data_9006164
loop_
_publ_author_name
'Yang, H.'
'Ghose, S.'
'Hatch, D. M.'

_publ_section_title
;
 Ferroelastic phase transition in cryolite, Na3AlF6, a mixed
 fluoride perovskite: high temperature single crystal X-ray
 diffraction study and symmetry analysis of the transition mechanism
 Sample: T = 840 K
;
_journal_name_full 'Physics and Chemistry of Minerals'
_journal_page_first 528
_journal_page_last 544
_journal_volume 19
_journal_year 1993
_chemical_formula_sum 'Al F6 Na3'
_chemical_name_mineral Cryolite
_space_group_IT_number 14
_symmetry_space_group_name_Hall '-P 2yn'
_symmetry_space_group_name_H-M 'P 1 21/n 1'
_cell_angle_alpha 90
_cell_angle_beta 90.001
_cell_angle_gamma 90
_cell_length_a 5.5558
_cell_length_b 5.6437
_cell_length_c 7.9263
_cell_formula_units_Z 2
_cell_volume 248.531
_database_code_amcsd 0007746
_diffrn_ambient_temperature 840
_exptl_crystal_density_diffrn 2.805
_cod_original_formula_sum 'Al Na3 F6'
_cod_database_code 9006164

loop_
_space_group_symop_operation_xyz
x,y,z
1/2+x,1/2-y,1/2+z
1/2-x,1/2+y,1/2-z
-x,-y,-z

loop_
_atom_site_aniso_label
_atom_site_aniso_U_11
_atom_site_aniso_U_22
_atom_site_aniso_U_33
_atom_site_aniso_U_12
_atom_site_aniso_U_13
_atom_site_aniso_U_23
Al 0.04008 0.04037 0.07403 0.00130 0.00089 0.00102
Na1 0.07157 0.06961 0.13613 -0.00864 -0.00259 0.00480
Na2 0.10158 0.10876 0.21882 -0.01258 0.00288 0.00693
F1 0.11495 0.15384 0.10093 0.00518 -0.01957 -0.01899
F2 0.07723 0.08983 0.23282 -0.03858 0.02822 -0.00798
F3 0.09259 0.07573 0.27802 -0.02920 0.00274 0.03744

loop_
_atom_site_label
_atom_site_fract_x
_atom_site_fract_y
_atom_site_fract_z
Al 0.00000 0.00000 0.00000
Na1 0.00000 0.00000 0.50000
Na2 -0.00720 0.46750 0.25090
F1 0.08580 0.03170 0.21790
F2 0.23510 0.32400 0.53880
F3 0.16840 0.26370 0.95000

loop_
_cod_related_entry_id
_cod_related_entry_database
_cod_related_entry_code
1 AMCSD 0007746
